data_2018399
loop_
_publ_author_name
'F\'abry, Jan'
'Fridrichov\'a, Michaela'
'Du\<sek, Michal'
'Fejfarov\'a, Karla'
'Krupkov\'a, Radmila'

_publ_section_title
;
 Two polymorphs of bis(2-carbamoylguanidinium) fluorophosphonate dihydrate
;
_journal_coeditor_code SK3423
_journal_issue 2
_journal_name_full 'Acta Crystallographica Section C'
_journal_page_first o71
_journal_page_last o75
_journal_paper_doi 10.1107/S0108270111053133
_journal_volume 68
_journal_year 2012
_chemical_formula_iupac '2(C2 H7 N4 O +) , F O3 P 2-, 2H2 O'
_chemical_formula_moiety '2(C2 H7 N4 O +), F O3 P 2-, 2(H2 O)'
_chemical_formula_sum 'C4 H18 F N8 O7 P'
_chemical_formula_weight 340.2
_chemical_name_systematic
;
Bis(2-carbamoylguanidinium) fluorophosphonate
;
_space_group_IT_number 61
_symmetry_cell_setting orthorhombic
_symmetry_space_group_name_Hall '-P 2ac 2ab'
_symmetry_space_group_name_H-M 'P b c a'
_cell_angle_alpha 90
_cell_angle_beta 90
_cell_angle_gamma 90
_cell_formula_units_Z 8
_cell_length_a 6.5362(3)
_cell_length_b 16.6485(6)
_cell_length_c 26.1629(15)
_cell_measurement_reflns_used 1710
_cell_measurement_temperature 120.00(14)
_cell_measurement_theta_max 62.4033
_cell_measurement_theta_min 3.1437
_cell_volume 2847.0(2)
_computing_cell_refinement '<i>CrysAlis PRO</i> (Oxford Diffraction, 2010)'
_computing_data_collection '<i>CrysAlis PRO</i> (Oxford Diffraction, 2010)'
_computing_data_reduction '<i>CrysAlis PRO</i> (Oxford Diffraction, 2010)'
_computing_molecular_graphics
;
<i>PLATON</i> (Spek, 2009) and <i>DIAMOND</i> (Brandenburg,
2010)
;
_computing_publication_material '<i>JANA2006</i> (Pet\<r\'i\<cek <i>et al.</i>, 2006)'
_computing_structure_refinement '<i>JANA2006</i> (Pet\<r\'i\<cek <i>et al.</i>, 2006)'
_computing_structure_solution '<i>SIR97</i> (Altomare <i>et al.</i>, 1999)'
_diffrn_ambient_temperature 120.00(14)
_diffrn_detector_area_resol_mean 10.3784
_diffrn_measured_fraction_theta_full 0.98
_diffrn_measured_fraction_theta_max 0.98
_diffrn_measurement_device 'four-cycle diffractometer'
_diffrn_measurement_device_type 'Oxford Xcalibur Gemini Ultra'
_diffrn_measurement_method \w
_diffrn_radiation_monochromator mirror
_diffrn_radiation_source 'X-ray tube'
_diffrn_radiation_type 'Cu K\a'
_diffrn_radiation_wavelength 1.5418
_diffrn_reflns_av_R_equivalents 0.1104
_diffrn_reflns_av_sigmaI/netI 0.108
_diffrn_reflns_limit_h_max 4
_diffrn_reflns_limit_h_min -7
_diffrn_reflns_limit_k_max 16
_diffrn_reflns_limit_k_min -18
_diffrn_reflns_limit_l_max 27
_diffrn_reflns_limit_l_min -29
_diffrn_reflns_number 7251
_diffrn_reflns_theta_full 62.34
_diffrn_reflns_theta_max 62.34
_diffrn_reflns_theta_min 5.31
_diffrn_standards_number 0
_exptl_absorpt_coefficient_mu 2.321
_exptl_absorpt_correction_T_max 0.908
_exptl_absorpt_correction_T_min 0.718
_exptl_absorpt_correction_type multi-scan
_exptl_absorpt_process_details '(CrysAlis PRO; Oxford Diffraction, 2010)'
_exptl_crystal_colour colourless
_exptl_crystal_density_diffrn 1.5869
_exptl_crystal_description plate
_exptl_crystal_F_000 1424
_exptl_crystal_size_max 0.4319
_exptl_crystal_size_mid 0.1363
_exptl_crystal_size_min 0.0417
_refine_diff_density_max 0.84
_refine_diff_density_min -0.60
_refine_ls_extinction_method none
_refine_ls_goodness_of_fit_ref 1.43
_refine_ls_hydrogen_treatment mixed
_refine_ls_number_constraints 60
_refine_ls_number_parameters 202
_refine_ls_number_reflns 2210
_refine_ls_number_restraints 6
_refine_ls_R_factor_all 0.1766
_refine_ls_R_factor_gt 0.0698
_refine_ls_shift/su_max 0.0362
_refine_ls_shift/su_mean 0.0016
_refine_ls_structure_factor_coef Fsqd
_refine_ls_weighting_details 'w = 1/[\s^2^(I)+0.0004I^2^]'
_refine_ls_weighting_scheme sigma
_refine_ls_wR_factor_gt 0.1388
_refine_ls_wR_factor_ref 0.1928
_reflns_number_gt 968
_reflns_number_total 2210
_reflns_threshold_expression I>3\s(I)
_cod_data_source_file sk3423.cif
_cod_data_source_block II
_cod_original_formula_sum 'C4 H18 F1 N8 O7 P1'
_cod_database_code 2018399
_cod_database_fobs_code 2018399

loop_
_symmetry_equiv_pos_site_id
_symmetry_equiv_pos_as_xyz
1 x,y,z
2 -x+1/2,-y,z+1/2
3 -x,y+1/2,-z+1/2
4 x+1/2,-y+1/2,-z
5 -x,-y,-z
6 x+1/2,y,-z+1/2
7 x,-y+1/2,z+1/2
8 -x+1/2,y+1/2,z

loop_
_atom_site_type_symbol
_atom_site_label
_atom_site_fract_x
_atom_site_fract_y
_atom_site_fract_z
_atom_site_U_iso_or_equiv
_atom_site_adp_type
_atom_site_calc_flag
_atom_site_occupancy
_atom_site_symmetry_multiplicity
P P1 0.2388(4) 0.28849(10) 0.36710(7) 0.0273(7) Uani d 1 8
F F1 0.2556(8) 0.3407(2) 0.41754(16) 0.0393(16) Uani d 1 8
O O1 0.3413(9) 0.2109(3) 0.3806(2) 0.0355(19) Uani d 1 8
O O2 0.3468(9) 0.3371(3) 0.3271(2) 0.042(2) Uani d 1 8
O O3 0.0079(9) 0.2824(3) 0.3579(2) 0.041(2) Uani d 1 8
O O41 0.3459(9) 0.0964(3) 0.2048(2) 0.037(2) Uani d 1 8
C C11 0.3645(13) 0.1390(4) 0.2425(2) 0.030(3) Uani d 1 8
N N11 0.4141(13) 0.2160(3) 0.2420(2) 0.041(3) Uani d 1 8
H H1N11 0.409457 0.243501 0.269815 0.0495 Uiso d 1 8
H H2N11 0.450919 0.238523 0.213921 0.0495 Uiso d 1 8
N N21 0.3370(10) 0.1082(3) 0.2924(2) 0.033(2) Uani d 1 8
H H1N21 0.353245 0.142259 0.318245 0.0396 Uiso d 1 8
C C21 0.2874(12) 0.0305(3) 0.3043(3) 0.027(3) Uani d 1 8
N N31 0.2686(12) -0.0249(2) 0.2686(2) 0.030(2) Uani d 1 8
H H1N31 0.29433 -0.013236 0.2372 0.0359 Uiso d 1 8
H H2N31 0.230506 -0.072733 0.27662 0.0359 Uiso d 1 8
N N41 0.2655(12) 0.0129(2) 0.3526(2) 0.034(2) Uani d 1 8
H H1N41 0.290971 0.048551 0.375515 0.0407 Uiso d 1 8
H H2N41 0.225479 -0.034254 0.361468 0.0407 Uiso d 1 8
O O42 0.7714(10) 0.4622(3) 0.54348(18) 0.0330(19) Uani d 1 8
C C12 0.7595(14) 0.4166(4) 0.5063(2) 0.028(3) Uani d 1 8
N N12 0.7614(15) 0.3370(3) 0.51053(19) 0.038(2) Uani d 1 8
H H1N12 0.76991 0.307551 0.483597 0.0457 Uiso d 1 8
H H2N12 0.75401 0.314917 0.540199 0.0457 Uiso d 1 8
N N22 0.7449(11) 0.4462(3) 0.4570(2) 0.031(2) Uani d 1 8
H H1N22 0.738916 0.410468 0.431762 0.0372 Uiso d 1 8
C C22 0.7387(14) 0.5266(2) 0.4434(3) 0.027(3) Uani d 1 8
N N32 0.7288(13) 0.5428(2) 0.3948(2) 0.035(2) Uani d 1 8
H H1N32 0.739588 0.504719 0.372681 0.0417 Uiso d 1 8
H H2N32 0.711459 0.591473 0.3847 0.0417 Uiso d 1 8
N N42 0.7349(14) 0.5822(2) 0.4789(2) 0.034(2) Uani d 1 8
H H1N42 0.75366 0.569386 0.510346 0.0412 Uiso d 1 8
H H2N42 0.713532 0.631507 0.470617 0.0412 Uiso d 1 8
O OW1 0.7273(9) 0.2291(3) 0.4235(2) 0.035(2) Uani d 1 8
H H1W1 0.818(7) 0.231(5) 0.402(2) 0.0527 Uiso d 1 8
H H2W1 0.623(6) 0.247(5) 0.411(3) 0.0527 Uiso d 1 8
O OW2 0.7287(10) 0.3986(3) 0.3421(3) 0.045(2) Uani d 1 8
H H2W2 0.828(7) 0.369(4) 0.343(4) 0.0681 Uiso d 1 8
H H1W2 0.626(6) 0.371(4) 0.339(4) 0.0681 Uiso d 1 8

loop_
_atom_site_aniso_label
_atom_site_aniso_U_11
_atom_site_aniso_U_22
_atom_site_aniso_U_33
_atom_site_aniso_U_12
_atom_site_aniso_U_13
_atom_site_aniso_U_23
_atom_site_aniso_type_symbol
P1 0.0422(15) 0.0162(8) 0.0236(10) -0.0014(11) -0.0012(11) -0.0019(7) P
F1 0.052(3) 0.032(2) 0.034(3) 0.006(2) -0.004(3) -0.0104(18) F
O1 0.057(4) 0.015(2) 0.034(3) 0.001(3) -0.001(3) 0.000(2) O
O2 0.060(4) 0.024(3) 0.041(4) 0.001(3) 0.002(3) 0.012(2) O
O3 0.036(4) 0.040(3) 0.047(4) -0.002(3) -0.009(3) 0.001(3) O
O41 0.061(5) 0.023(3) 0.028(3) -0.001(3) 0.002(3) -0.004(2) O
C11 0.034(6) 0.030(4) 0.027(5) 0.004(4) -0.003(4) 0.000(3) C
N11 0.057(6) 0.026(4) 0.040(5) -0.007(4) 0.014(5) 0.004(3) N
N21 0.050(5) 0.023(3) 0.026(4) 0.004(3) -0.001(4) -0.006(3) N
C21 0.028(6) 0.023(4) 0.030(5) 0.002(4) -0.003(4) -0.001(3) C
N31 0.045(5) 0.019(3) 0.026(3) -0.003(4) 0.001(4) -0.003(2) N
N41 0.052(5) 0.024(3) 0.026(4) 0.006(4) -0.004(4) -0.001(3) N
O42 0.051(4) 0.025(3) 0.023(3) -0.002(3) -0.003(3) -0.001(2) O
C12 0.036(6) 0.027(4) 0.022(4) -0.001(4) -0.004(4) 0.002(3) C
N12 0.066(5) 0.017(3) 0.032(4) 0.003(4) -0.004(5) -0.001(2) N
N22 0.054(5) 0.020(3) 0.019(3) -0.011(4) 0.000(4) -0.005(2) N
C22 0.027(5) 0.025(4) 0.031(4) -0.010(4) 0.005(5) -0.003(3) C
N32 0.055(5) 0.029(3) 0.020(4) 0.000(4) 0.003(4) 0.001(3) N
N42 0.062(5) 0.018(3) 0.023(3) 0.000(4) 0.004(4) -0.001(2) N
OW1 0.040(4) 0.031(3) 0.035(3) 0.002(3) -0.005(3) 0.006(2) O
OW2 0.050(4) 0.022(3) 0.064(4) 0.002(3) -0.003(5) -0.001(3) O

loop_
_atom_type_symbol
_atom_type_scat_dispersion_real
_atom_type_scat_dispersion_imag
_atom_type_scat_source
C 0.018 0.009 'International Tables Vol C tables 4.2.6.8 and 6.1.1.1'
H 0.000 0.000 'International Tables Vol C tables 4.2.6.8 and 6.1.1.1'
F 0.073 0.053 'International Tables Vol C tables 4.2.6.8 and 6.1.1.1'
N 0.031 0.018 'International Tables Vol C tables 4.2.6.8 and 6.1.1.1'
O 0.049 0.032 'International Tables Vol C tables 4.2.6.8 and 6.1.1.1'
P 0.296 0.433 'International Tables Vol C tables 4.2.6.8 and 6.1.1.1'

loop_
_exptl_crystal_face_index_h
_exptl_crystal_face_index_k
_exptl_crystal_face_index_l
_exptl_crystal_face_perp_dist
0 8 12 0.0680
2 -7 -11 0.0921
0 -7 -12 0.0491
0 5 -15 0.0230
0 -5 15 0.0187
-3 -5 9 0.1442
1 -4 15 0.0435
0 4 16 0.0521
-3 2 11 0.1681
-1 -4 -15 0.0810
2 10 0 0.1182
4 2 4 0.1901

loop_
_geom_angle_atom_site_label_1
_geom_angle_atom_site_label_2
_geom_angle_atom_site_label_3
_geom_angle_site_symmetry_1
_geom_angle_site_symmetry_3
_geom_angle
_geom_angle_publ_flag
F1 P1 O1 . . 104.2(3) no
F1 P1 O2 . . 104.6(3) no
F1 P1 O3 . . 103.6(3) no
O1 P1 O2 . . 114.8(3) no
O1 P1 O3 . . 114.9(3) no
O2 P1 O3 . . 113.0(3) no
P1 O3 H1W1 . 1_455 125.3(16) no
P1 O3 H2W2 . 1_455 126.2(16) no
H1W1 O3 H2W2 1_455 1_455 93(3) no
O41 C11 N11 . . 125.4(6) no
O41 C11 N21 . . 121.5(6) no
N11 C11 N21 . . 113.1(6) no
C11 N11 H1N11 . . 119.9996 no
C11 N11 H2N11 . . 120.0009 no
H1N11 N11 H2N11 . . 119.9995 no
C11 N21 H1N21 . . 117.1361 no
C11 N21 C21 . . 125.7(6) no
H1N21 N21 C21 . . 117.1355 no
N21 C21 N31 . . 121.3(6) no
N21 C21 N41 . . 117.3(5) no
N31 C21 N41 . . 121.3(5) no
C21 N31 H1N31 . . 119.9998 no
C21 N31 H2N31 . . 119.9996 no
H1N31 N31 H2N31 . . 120.0006 no
C21 N41 H1N41 . . 120.0003 no
C21 N41 H2N41 . . 119.9999 no
H1N41 N41 H2N41 . . 119.9997 no
O42 C12 N12 . . 123.1(5) no
O42 C12 N22 . . 121.2(6) no
N12 C12 N22 . . 115.7(5) no
C12 N12 H1N12 . . 120.0005 no
C12 N12 H2N12 . . 120 no
H1N12 N12 H2N12 . . 119.9995 no
C12 N22 H1N22 . . 117.0683 no
C12 N22 C22 . . 125.9(5) no
H1N22 N22 C22 . . 117.0671 no
N22 C22 N32 . . 116.8(5) no
N22 C22 N42 . . 120.1(6) no
N32 C22 N42 . . 123.0(4) no
H2N32 C22 H1N42 . . 122.8835 no
C22 N32 H1N32 . . 120 no
C22 N32 H2N32 . . 120 no
H1N32 N32 H2N32 . . 120 no
C22 N42 H1N42 . . 120.0006 no
C22 N42 H2N42 . . 119.9993 no
H1N42 N42 H2N42 . . 120.0001 no
H1W1 OW1 H2W1 . . 108(6) no
H2W2 OW2 H1W2 . . 108(5) no

loop_
_geom_bond_atom_site_label_1
_geom_bond_atom_site_label_2
_geom_bond_distance
_geom_bond_publ_flag
P1 F1 1.584(4) yes
P1 O1 1.497(5) yes
P1 O2 1.499(6) yes
P1 O3 1.531(6) yes
O41 C11 1.222(8) no
C11 N11 1.322(9) no
C11 N21 1.413(9) no
N11 H1N11 0.86 no
N11 H2N11 0.86 no
H1N11 H2N11 1.4896 no
N21 H1N21 0.89 no
N21 C21 1.370(7) no
C21 N31 1.320(8) no
C21 N41 1.304(9) no
N31 H1N31 0.86 no
N31 H2N31 0.86 no
N41 H1N41 0.86 no
N41 H2N41 0.86 no
O42 C12 1.237(7) no
C12 N12 1.330(8) no
C12 N22 1.385(8) no
N12 H1N12 0.86 no
N12 H2N12 0.86 no
N22 H1N22 0.89 no
N22 C22 1.385(7) no
C22 N32 1.303(9) no
C22 N42 1.310(7) no
N32 H1N32 0.86 no
N32 H2N32 0.86 no
N42 H1N42 0.86 no
N42 H2N42 0.86 no
OW1 H1W1 0.82(5) no
OW1 H2W1 0.82(5) no
H1W1 H2W1 1.33(7) no
OW2 H2W2 0.82(5) no
OW2 H1W2 0.82(5) no

loop_
_geom_hbond_atom_site_label_D
_geom_hbond_atom_site_label_H
_geom_hbond_atom_site_label_A
_geom_hbond_site_symmetry_A
_geom_hbond_distance_DH
_geom_hbond_distance_HA
_geom_hbond_distance_DA
_geom_hbond_angle_DHA
_geom_hbond_publ_flag
N11 H1N11 O2 . 0.86 2.20 3.036(8) 164 yes
N11 H2N11 O3 6_555 0.86 2.05 2.904(8) 172 yes
N21 H1N21 O1 . 0.89 1.99 2.873(8) 170 yes
N31 H1N31 O41 . 0.86 2.04 2.668(7) 129 yes
N31 H1N31 C11 . 0.86 2.58 2.882(8) 102 yes
N31 H1N31 OW2 3_645 0.86 2.55 3.164(9) 129 yes
N31 H2N31 O2 8_545 0.86 2.06 2.862(7) 154 yes
N41 H1N41 O1 . 0.86 2.73 3.413(6) 138 no
N41 H1N41 O42 4_456 0.86 2.13 2.751(7) 129 yes
N41 H2N41 F1 8_545 0.86 2.55 3.337(6) 152 yes
N41 H2N41 O2 8_545 0.86 2.37 3.091(7) 142 yes
N12 H1N12 OW1 . 0.86 2.06 2.908(7) 168 yes
N12 H2N12 O1 4_556 0.86 2.19 3.004(7) 157 yes
N22 H1N22 OW2 . 0.89 2.35 3.109(9) 143 yes
N32 H1N32 OW2 . 0.86 1.94 2.766(7) 161 yes
N32 H2N32 O41 3_655 0.86 2.37 2.796(8) 111 no
N32 H2N32 OW1 8_655 0.86 2.54 3.205(7) 135 yes
N42 H1N42 F1 5_666 0.86 2.41 3.000(7) 126 yes
N42 H1N42 O42 . 0.86 1.99 2.629(7) 130 yes
N42 H2N42 OW1 8_655 0.86 2.08 2.852(7) 150 yes
OW1 H1W1 O3 1_655 0.82(5) 1.89(6) 2.665(8) 156(8) yes
OW1 H2W1 O1 . 0.82(5) 2.09(5) 2.778(8) 141(7) yes
OW2 H2W2 O3 1_655 0.82(5) 1.89(6) 2.692(8) 164(8) yes
OW2 H1W2 O2 . 0.82(5) 1.94(5) 2.727(9) 162(6) yes

loop_
_cod_related_entry_id
_cod_related_entry_database
_cod_related_entry_code
1 ChemSpider 30654359
